data_4325351
loop_
_publ_author_name
'Julien Estager'
'Peter Nockemann'
'Kenneth R. Seddon'
'Ma\/lgorzata Swad\'zba-Kwa\'sny'
'Sophie Tyrrell'

_publ_section_title
;
 Validation of Speciation Techniques: A Study of Chlorozincate(II) Ionic
 Liquids
;
_journal_name_full 'Inorganic Chemistry'
_journal_page_first 5258
_journal_page_last 5271
_journal_paper_doi 10.1021/ic200586u
_journal_volume 50
_journal_year 2011
_chemical_formula_moiety '4(Cl Zn0.25), 2(C6 H11 N2)'
_chemical_formula_sum 'C12 H22 Cl4 N4 Zn'
_chemical_formula_weight 429.51
_chemical_name_systematic
;
 ? 
;
_space_group_crystal_system tetragonal
_space_group_IT_number 88
_space_group_name_Hall '-I 4ad'
_space_group_name_H-M_alt 'I 41/a'
_symmetry_space_group_name_Hall '-I 4ad'
_symmetry_space_group_name_H-M 'I 41/a :2'
_atom_sites_solution_hydrogens geom
_atom_sites_solution_primary direct
_atom_sites_solution_secondary difmap
_audit_creation_date 2011-03-04
_audit_creation_method
;
  Olex2 1.1
  (compiled 2011.02.15 svn.r1672, GUI svn.r3494)
;
_cell_angle_alpha 90.00
_cell_angle_beta 90.00
_cell_angle_gamma 90.00
_cell_formula_units_Z 8
_cell_length_a 14.0059(3)
_cell_length_b 14.0059(3)
_cell_length_c 19.1380(8)
_cell_measurement_reflns_used 12674
_cell_measurement_temperature 120.15
_cell_measurement_theta_max 27.48
_cell_measurement_theta_min 2.91
_cell_volume 3754.21(19)
_computing_molecular_graphics
;
O. V. Dolomanov, L. J. Bourhis, R. J. Gildea, J. A. K. Howard and H. Puschmann,
OLEX2: a complete structure solution, refinement and analysis program.
J. Appl. Cryst. (2009). 42, 339-341.
;
_computing_publication_material
;
O. V. Dolomanov, L. J. Bourhis, R. J. Gildea, J. A. K. Howard and H. Puschmann,
OLEX2: a complete structure solution, refinement and analysis program.
J. Appl. Cryst. (2009). 42, 339-341.
;
_computing_structure_refinement 'SHELXL-97 (Sheldrick, 1997)'
_computing_structure_solution 'SHELXS-97 (Sheldrick, 1990)'
_diffrn_ambient_temperature 120.15
_diffrn_measured_fraction_theta_full 0.999
_diffrn_measured_fraction_theta_max 0.999
_diffrn_radiation_monochromator graphite
_diffrn_radiation_type 'MO K\a'
_diffrn_radiation_wavelength 0.71073
_diffrn_reflns_av_R_equivalents 0.0473
_diffrn_reflns_av_unetI/netI 0.0346
_diffrn_reflns_limit_h_max 18
_diffrn_reflns_limit_h_min -15
_diffrn_reflns_limit_k_max 17
_diffrn_reflns_limit_k_min -17
_diffrn_reflns_limit_l_max 18
_diffrn_reflns_limit_l_min -24
_diffrn_reflns_number 12275
_diffrn_reflns_theta_full 27.46
_diffrn_reflns_theta_max 27.46
_diffrn_reflns_theta_min 2.96
_diffrn_source 'fine-focus sealed tube'
_exptl_absorpt_coefficient_mu 1.876
_exptl_absorpt_correction_T_max 27.485
_exptl_absorpt_correction_T_min 2.910
_exptl_absorpt_correction_type multi-scan
_exptl_absorpt_process_details SADABS
_exptl_crystal_colour colorless
_exptl_crystal_density_diffrn 1.520
_exptl_crystal_description plate
_exptl_crystal_F_000 1760
_exptl_crystal_size_max 0.22
_exptl_crystal_size_mid 0.12
_exptl_crystal_size_min 0.03
_refine_diff_density_max 0.348
_refine_diff_density_min -0.334
_refine_diff_density_rms 0.074
_refine_ls_extinction_method none
_refine_ls_goodness_of_fit_ref 1.065
_refine_ls_hydrogen_treatment constr
_refine_ls_matrix_type full
_refine_ls_number_parameters 117
_refine_ls_number_reflns 2152
_refine_ls_number_restraints 0
_refine_ls_restrained_S_all 1.065
_refine_ls_R_factor_all 0.0546
_refine_ls_R_factor_gt 0.0383
_refine_ls_shift/su_max 0.000
_refine_ls_shift/su_mean 0.000
_refine_ls_structure_factor_coef Fsqd
_refine_ls_weighting_details 'calc w=1/[\s^2^(Fo^2^)+(0.0000P)^2^+16.1288P] where P=(Fo^2^+2Fc^2^)/3'
_refine_ls_weighting_scheme calc
_refine_ls_wR_factor_gt 0.0714
_refine_ls_wR_factor_ref 0.0798
_reflns_number_gt 1735
_reflns_number_total 2152
_reflns_threshold_expression >2sigma(I)
_cod_data_source_file ic200586u_si_002_1.cif
_cod_data_source_block 2011src0051
_cod_database_code 4325351

loop_
_space_group_symop_id
_space_group_symop_operation_xyz
1 'x, y, z'
2 '-x+1/2, -y, z+1/2'
3 '-y+3/4, x+1/4, z+1/4'
4 'y+3/4, -x+3/4, z+3/4'
5 'x+1/2, y+1/2, z+1/2'
6 '-x+1, -y+1/2, z+1'
7 '-y+5/4, x+3/4, z+3/4'
8 'y+5/4, -x+5/4, z+5/4'
9 '-x, -y, -z'
10 'x-1/2, y, -z-1/2'
11 'y-3/4, -x-1/4, -z-1/4'
12 '-y-3/4, x-3/4, -z-3/4'
13 '-x+1/2, -y+1/2, -z+1/2'
14 'x, y+1/2, -z'
15 'y-1/4, -x+1/4, -z+1/4'
16 '-y-1/4, x-1/4, -z-1/4'

loop_
_atom_site_label
_atom_site_type_symbol
_atom_site_fract_x
_atom_site_fract_y
_atom_site_fract_z
_atom_site_U_iso_or_equiv
_atom_site_adp_type
_atom_site_occupancy
_atom_site_symmetry_multiplicity
_atom_site_calc_flag
_atom_site_refinement_flags
_atom_site_disorder_assembly
_atom_site_disorder_group
Zn1 Zn 0.5000 0.2500 0.8750 0.02052(15) Uani 1 4 d S . .
Zn2 Zn 0.5000 0.2500 0.3750 0.02353(16) Uani 1 4 d S . .
Cl3 Cl 0.57896(5) 0.35882(6) 0.44158(4) 0.03420(19) Uani 1 1 d . . .
Cl4 Cl 0.36829(5) 0.25864(5) 0.80565(4) 0.03084(18) Uani 1 1 d . . .
C001 C 0.7925(2) 0.5086(2) 0.53752(19) 0.0385(8) Uani 1 1 d . . .
H00 H 0.8544 0.5213 0.5196 0.046 Uiso 1 1 calc R . .
N002 N 0.71128(19) 0.55941(18) 0.52387(14) 0.0328(6) Uani 1 1 d . . .
N003 N 0.67198(19) 0.4453(2) 0.59335(15) 0.0370(6) Uani 1 1 d . . .
C004 C 0.7679(2) 0.4367(3) 0.58133(19) 0.0392(8) Uani 1 1 d . A .
H00A H 0.8093 0.3895 0.6001 0.047 Uiso 1 1 calc R . .
C005 C 0.6386(2) 0.5188(2) 0.55853(17) 0.0332(7) Uani 1 1 d . A .
H00B H 0.5740 0.5397 0.5580 0.040 Uiso 1 1 calc R . .
C007 C 0.7032(3) 0.6418(3) 0.4780(2) 0.0504(10) Uani 1 1 d . . .
H00C H 0.6700 0.6233 0.4350 0.076 Uiso 1 1 calc R . .
H00D H 0.7671 0.6656 0.4665 0.076 Uiso 1 1 calc R . .
H00E H 0.6669 0.6922 0.5017 0.076 Uiso 1 1 calc R . .
C1 C 0.6180(7) 0.3653(8) 0.6276(6) 0.0353(19) Uani 0.57(2) 1 d P A 1
H1A H 0.6594 0.3325 0.6620 0.042 Uiso 0.57(2) 1 calc PR A 1
H1B H 0.5978 0.3181 0.5920 0.042 Uiso 0.57(2) 1 calc PR A 1
C2 C 0.5299(6) 0.4073(7) 0.6645(7) 0.050(3) Uani 0.57(2) 1 d P A 1
H2A H 0.5500 0.4586 0.6961 0.075 Uiso 0.57(2) 1 calc PR A 1
H2B H 0.4979 0.3571 0.6914 0.075 Uiso 0.57(2) 1 calc PR A 1
H2C H 0.4857 0.4330 0.6295 0.075 Uiso 0.57(2) 1 calc PR A 1
C1AA C 0.5154(8) 0.3788(12) 0.6295(9) 0.056(4) Uani 0.43(2) 1 d P A 2
H1AA H 0.4873 0.3371 0.6652 0.084 Uiso 0.43(2) 1 calc PR A 2
H1AB H 0.5136 0.3465 0.5841 0.084 Uiso 0.43(2) 1 calc PR A 2
H1AC H 0.4788 0.4383 0.6268 0.084 Uiso 0.43(2) 1 calc PR A 2
C0AA C 0.6125(8) 0.3998(13) 0.6477(8) 0.041(3) Uani 0.43(2) 1 d P A 2
H0AA H 0.6438 0.3394 0.6618 0.050 Uiso 0.43(2) 1 calc PR A 2
H0AB H 0.6119 0.4422 0.6891 0.050 Uiso 0.43(2) 1 calc PR A 2

loop_
_atom_site_aniso_label
_atom_site_aniso_U_11
_atom_site_aniso_U_22
_atom_site_aniso_U_33
_atom_site_aniso_U_23
_atom_site_aniso_U_13
_atom_site_aniso_U_12
Zn1 0.0201(2) 0.0201(2) 0.0213(3) 0.000 0.000 0.000
Zn2 0.0251(2) 0.0251(2) 0.0203(3) 0.000 0.000 0.000
Cl3 0.0274(4) 0.0412(4) 0.0340(4) -0.0163(3) -0.0082(3) 0.0067(3)
Cl4 0.0323(4) 0.0259(4) 0.0343(4) -0.0018(3) -0.0124(3) 0.0016(3)
C001 0.0270(16) 0.0434(19) 0.045(2) -0.0005(15) 0.0011(14) 0.0016(14)
N002 0.0347(14) 0.0303(14) 0.0334(15) -0.0043(11) 0.0005(11) 0.0032(11)
N003 0.0312(14) 0.0458(16) 0.0340(16) 0.0020(13) -0.0045(12) -0.0004(12)
C004 0.0262(16) 0.046(2) 0.046(2) 0.0032(16) -0.0035(14) 0.0036(14)
C005 0.0270(15) 0.0410(18) 0.0317(17) -0.0101(14) -0.0023(13) 0.0030(13)
C007 0.055(2) 0.041(2) 0.056(3) 0.0091(18) 0.0072(19) 0.0085(17)
C1 0.044(4) 0.032(5) 0.030(4) -0.002(3) 0.007(3) 0.005(3)
C2 0.050(5) 0.047(4) 0.053(7) 0.000(4) 0.011(4) 0.002(3)
C1AA 0.058(6) 0.069(8) 0.041(7) 0.005(6) 0.007(6) -0.017(5)
C0AA 0.036(5) 0.043(8) 0.045(7) 0.004(5) 0.020(5) 0.000(5)

loop_
_atom_type_symbol
_atom_type_description
_atom_type_scat_dispersion_real
_atom_type_scat_dispersion_imag
_atom_type_scat_source
C C 0.0033 0.0016 'International Tables Vol C Tables 4.2.6.8 and 6.1.1.4'
H H 0.0000 0.0000 'International Tables Vol C Tables 4.2.6.8 and 6.1.1.4'
N N 0.0061 0.0033 'International Tables Vol C Tables 4.2.6.8 and 6.1.1.4'
Cl Cl 0.1484 0.1585 'International Tables Vol C Tables 4.2.6.8 and 6.1.1.4'
Zn Zn 0.2839 1.4301 'International Tables Vol C Tables 4.2.6.8 and 6.1.1.4'

loop_
_geom_angle_atom_site_label_1
_geom_angle_atom_site_label_2
_geom_angle_atom_site_label_3
_geom_angle
_geom_angle_site_symmetry_1
_geom_angle_site_symmetry_3
Cl4 Zn1 Cl4 109.88(2) . 16_657
Cl4 Zn1 Cl4 109.88(2) 6_554 16_657
Cl4 Zn1 Cl4 108.65(4) 11_667 16_657
Cl4 Zn1 Cl4 108.65(4) . 6_554
Cl4 Zn1 Cl4 109.88(2) . 11_667
Cl4 Zn1 Cl4 109.88(2) 6_554 11_667
Cl3 Zn2 Cl3 108.31(2) 16_656 6_554
Cl3 Zn2 Cl3 108.31(2) 11_666 6_554
Cl3 Zn2 Cl3 111.83(4) . 6_554
Cl3 Zn2 Cl3 111.83(4) 16_656 11_666
Cl3 Zn2 Cl3 108.31(2) 16_656 .
Cl3 Zn2 Cl3 108.31(2) 11_666 .
N002 C001 H00 126.4 . .
C004 C001 H00 126.4 . .
C004 C001 N002 107.1(3) . .
C001 N002 C007 126.4(3) . .
C005 N002 C001 108.4(3) . .
C005 N002 C007 125.1(3) . .
C004 N003 C1 120.1(5) . .
C004 N003 C0AA 129.4(6) . .
C005 N003 C004 109.5(3) . .
C005 N003 C1 128.8(4) . .
C005 N003 C0AA 119.6(6) . .
C0AA N003 C1 24.1(5) . .
C001 C004 N003 106.7(3) . .
C001 C004 H00A 126.6 . .
N003 C004 H00A 126.6 . .
N002 C005 H00B 125.9 . .
N003 C005 N002 108.2(3) . .
N003 C005 H00B 125.9 . .
N002 C007 H00C 109.5 . .
N002 C007 H00D 109.5 . .
N002 C007 H00E 109.5 . .
H00C C007 H00D 109.5 . .
H00C C007 H00E 109.5 . .
H00D C007 H00E 109.5 . .
N003 C1 H1A 110.0 . .
N003 C1 H1B 110.0 . .
N003 C1 C2 108.6(8) . .
H1A C1 H1B 108.4 . .
C2 C1 H1A 110.0 . .
C2 C1 H1B 110.0 . .
H1AA C1AA H1AB 109.5 . .
H1AA C1AA H1AC 109.5 . .
H1AB C1AA H1AC 109.5 . .
C0AA C1AA H1AA 109.5 . .
C0AA C1AA H1AB 109.5 . .
C0AA C1AA H1AC 109.5 . .
N003 C0AA H0AA 108.1 . .
N003 C0AA H0AB 108.1 . .
C1AA C0AA N003 116.9(12) . .
C1AA C0AA H0AA 108.1 . .
C1AA C0AA H0AB 108.1 . .
H0AA C0AA H0AB 107.3 . .

loop_
_geom_bond_atom_site_label_1
_geom_bond_atom_site_label_2
_geom_bond_distance
_geom_bond_site_symmetry_2
Zn1 Cl4 2.2758(7) 16_657
Zn1 Cl4 2.2758(7) 11_667
Zn1 Cl4 2.2757(7) .
Zn1 Cl4 2.2757(7) 6_554
Zn2 Cl3 2.2737(7) .
Zn2 Cl3 2.2737(7) 6_554
Zn2 Cl3 2.2737(7) 16_656
Zn2 Cl3 2.2737(7) 11_666
C001 H00 0.9500 .
C001 N002 1.367(4) .
C001 C004 1.354(5) .
N002 C005 1.342(4) .
N002 C007 1.455(4) .
N003 C004 1.369(4) .
N003 C005 1.313(4) .
N003 C1 1.502(9) .
N003 C0AA 1.477(11) .
C004 H00A 0.9500 .
C005 H00B 0.9500 .
C007 H00C 0.9800 .
C007 H00D 0.9800 .
C007 H00E 0.9800 .
C1 H1A 0.9900 .
C1 H1B 0.9900 .
C1 C2 1.538(15) .
C2 H2A 0.9800 .
C2 H2B 0.9800 .
C2 H2C 0.9800 .
C1AA H1AA 0.9800 .
C1AA H1AB 0.9800 .
C1AA H1AC 0.9800 .
C1AA C0AA 1.43(2) .
C0AA H0AA 0.9900 .
C0AA H0AB 0.9900 .
